data_7717523
loop_
_publ_author_name
'Kumar, Ashish'
'Kim, Dooyoung'
'Nguyen, Giao'
'Jiang, Chenggang'
'Chakraborty, Soumi'
'Teets, Thomas S.'

_publ_section_title
;
 Photophysical properties of three-coordinate heteroleptic Cu(I)
 &#x3b2;-diketiminate triarylphosphine complexes.
;
_journal_name_full 'Dalton transactions (Cambridge, England : 2003)'
_journal_paper_doi 10.1039/d4dt02681k
_journal_year 2024
_chemical_formula_sum 'C39 H40 Cu N2 P'
_chemical_formula_weight 631.24
_space_group_crystal_system monoclinic
_space_group_IT_number 14
_space_group_name_Hall '-P 2ybc'
_space_group_name_H-M_alt 'P 1 21/c 1'
_atom_sites_solution_hydrogens geom
_audit_creation_method SHELXL-2018/3
_audit_update_record
;
2024-09-06 deposited with the CCDC.	2024-11-11 downloaded from the CCDC.
;
_cell_angle_alpha 90
_cell_angle_beta 104.617(2)
_cell_angle_gamma 90
_cell_formula_units_Z 4
_cell_length_a 10.5139(14)
_cell_length_b 20.262(3)
_cell_length_c 16.342(2)
_cell_measurement_reflns_used 6134
_cell_measurement_temperature 183(2)
_cell_measurement_theta_max 26.82
_cell_measurement_theta_min 2.24
_cell_volume 3368.7(8)
_computing_cell_refinement 'Bruker SAINT'
_computing_data_collection 'Bruker APEX2'
_computing_data_reduction 'Bruker SAINT'
_computing_molecular_graphics 'Bruker SHELXTL'
_computing_publication_material 'Bruker SHELXTL'
_computing_structure_refinement 'SHELXL-2018/3 (Sheldrick, 2018)'
_computing_structure_solution 'SHELXT 2018/2 (Sheldrick, 2018)'
_diffrn_ambient_temperature 183(2)
_diffrn_measured_fraction_theta_full 0.999
_diffrn_measured_fraction_theta_max 0.991
_diffrn_measurement_device_type 'Bruker APEX-II CCD'
_diffrn_measurement_method '\f and \w scans'
_diffrn_radiation_type MoK\a
_diffrn_radiation_wavelength 0.71073
_diffrn_reflns_av_R_equivalents 0.0353
_diffrn_reflns_av_unetI/netI 0.0425
_diffrn_reflns_Laue_measured_fraction_full 0.999
_diffrn_reflns_Laue_measured_fraction_max 0.991
_diffrn_reflns_limit_h_max 13
_diffrn_reflns_limit_h_min -13
_diffrn_reflns_limit_k_max 20
_diffrn_reflns_limit_k_min -26
_diffrn_reflns_limit_l_max 20
_diffrn_reflns_limit_l_min -21
_diffrn_reflns_number 21049
_diffrn_reflns_point_group_measured_fraction_full 0.999
_diffrn_reflns_point_group_measured_fraction_max 0.991
_diffrn_reflns_theta_full 25.242
_diffrn_reflns_theta_max 27.563
_diffrn_reflns_theta_min 1.634
_exptl_absorpt_coefficient_mu 0.725
_exptl_absorpt_correction_T_max 0.7456
_exptl_absorpt_correction_T_min 0.6629
_exptl_absorpt_correction_type multi-scan
_exptl_absorpt_process_details sadabs
_exptl_crystal_colour colourless
_exptl_crystal_density_diffrn 1.245
_exptl_crystal_description plate
_exptl_crystal_F_000 1328
_exptl_crystal_size_max 0.480
_exptl_crystal_size_mid 0.460
_exptl_crystal_size_min 0.080
_refine_diff_density_max 0.251
_refine_diff_density_min -0.365
_refine_diff_density_rms 0.049
_refine_ls_extinction_method none
_refine_ls_goodness_of_fit_ref 1.062
_refine_ls_hydrogen_treatment constr
_refine_ls_matrix_type full
_refine_ls_number_parameters 394
_refine_ls_number_reflns 7717
_refine_ls_number_restraints 0
_refine_ls_restrained_S_all 1.062
_refine_ls_R_factor_all 0.0472
_refine_ls_R_factor_gt 0.0351
_refine_ls_shift/su_max 0.001
_refine_ls_shift/su_mean 0.000
_refine_ls_structure_factor_coef Fsqd
_refine_ls_weighting_details 'w=1/[\s^2^(Fo^2^)+(0.0386P)^2^+0.4856P] where P=(Fo^2^+2Fc^2^)/3'
_refine_ls_weighting_scheme calc
_refine_ls_wR_factor_gt 0.0855
_refine_ls_wR_factor_ref 0.0904
_reflns_Friedel_coverage 0.000
_reflns_number_gt 6142
_reflns_number_total 7717
_reflns_threshold_expression 'I > 2\s(I)'
_cod_data_source_file d4dt02681k2.cif
_cod_data_source_block Cu7
_cod_original_cell_volume 3368.6(8)
_cod_original_sg_symbol_H-M 'P 21/c'
_cod_database_code 7717523
_shelx_shelxl_version_number 2018/3
_shelx_space_group_comment
; 
The symmetry employed for this shelxl refinement is uniquely defined 
by the following loop, which should always be used as a source of 
symmetry information in preference to the above space-group names. 
They are only intended as comments. 
;
_shelx_estimated_absorpt_t_min 0.722
_shelx_estimated_absorpt_t_max 0.944

loop_
_space_group_symop_operation_xyz
'x, y, z'
'-x, y+1/2, -z+1/2'
'-x, -y, -z'
'x, -y-1/2, z-1/2'

loop_
_atom_site_label
_atom_site_type_symbol
_atom_site_fract_x
_atom_site_fract_y
_atom_site_fract_z
_atom_site_U_iso_or_equiv
_atom_site_adp_type
_atom_site_occupancy
_atom_site_site_symmetry_order
_atom_site_calc_flag
_atom_site_refinement_flags_posn
_atom_site_refinement_flags_adp
_atom_site_refinement_flags_occupancy
_atom_site_disorder_assembly
_atom_site_disorder_group
Cu1 Cu 0.73702(2) 0.47925(2) 0.22707(2) 0.02938(7) Uani 1 1 d . . . . .
P1 P 0.66392(4) 0.48939(2) 0.33929(3) 0.02875(11) Uani 1 1 d . . . . .
N1 N 0.75754(14) 0.53922(7) 0.13809(9) 0.0307(3) Uani 1 1 d . . . . .
N2 N 0.78875(15) 0.39873(7) 0.17764(10) 0.0349(3) Uani 1 1 d . . . . .
C11 C 0.72502(17) 0.60688(9) 0.14489(11) 0.0307(4) Uani 1 1 d . . . . .
C12 C 0.8240(2) 0.65134(10) 0.18337(12) 0.0407(5) Uani 1 1 d . . . . .
C13 C 0.7903(3) 0.71580(11) 0.19557(14) 0.0530(6) Uani 1 1 d . . . . .
H13 H 0.856761 0.746313 0.221680 0.064 Uiso 1 1 calc R U . . .
C14 C 0.6616(3) 0.73636(10) 0.17037(15) 0.0573(7) Uani 1 1 d . . . . .
H14 H 0.639954 0.780936 0.178820 0.069 Uiso 1 1 calc R U . . .
C15 C 0.5642(2) 0.69264(11) 0.13299(14) 0.0500(6) Uani 1 1 d . . . . .
H15 H 0.475748 0.707439 0.115697 0.060 Uiso 1 1 calc R U . . .
C16 C 0.59325(18) 0.62704(9) 0.12009(12) 0.0362(4) Uani 1 1 d . . . . .
C17 C 0.9627(2) 0.62670(12) 0.21619(16) 0.0608(7) Uani 1 1 d . . . . .
H17A H 1.018963 0.662991 0.243865 0.091 Uiso 1 1 calc R U . . .
H17B H 0.995188 0.609926 0.168996 0.091 Uiso 1 1 calc R U . . .
H17C H 0.964098 0.591151 0.257081 0.091 Uiso 1 1 calc R U . . .
C18 C 0.48659(19) 0.57798(11) 0.08304(15) 0.0518(5) Uani 1 1 d . . . . .
H18A H 0.401111 0.600281 0.069592 0.078 Uiso 1 1 calc R U . . .
H18B H 0.486797 0.542699 0.124090 0.078 Uiso 1 1 calc R U . . .
H18C H 0.502467 0.559047 0.031324 0.078 Uiso 1 1 calc R U . . .
C21 C 0.77448(19) 0.33757(9) 0.21784(13) 0.0374(4) Uani 1 1 d . . . . .
C22 C 0.86939(19) 0.31863(10) 0.29007(15) 0.0447(5) Uani 1 1 d . . . . .
C23 C 0.8498(2) 0.26133(11) 0.33202(17) 0.0577(6) Uani 1 1 d . . . . .
H23 H 0.913226 0.248345 0.381834 0.069 Uiso 1 1 calc R U . . .
C24 C 0.7394(2) 0.22313(11) 0.30209(19) 0.0601(7) Uani 1 1 d . . . . .
H24 H 0.727745 0.183691 0.330803 0.072 Uiso 1 1 calc R U . . .
C25 C 0.6467(2) 0.24183(10) 0.23132(17) 0.0533(6) Uani 1 1 d . . . . .
H25 H 0.570885 0.215094 0.211566 0.064 Uiso 1 1 calc R U . . .
C26 C 0.6605(2) 0.29933(9) 0.18722(14) 0.0422(5) Uani 1 1 d . . . . .
C27 C 0.9914(2) 0.35964(11) 0.32100(17) 0.0594(6) Uani 1 1 d . . . . .
H27A H 1.040223 0.343758 0.376721 0.089 Uiso 1 1 calc R U . . .
H27B H 0.966651 0.405899 0.325330 0.089 Uiso 1 1 calc R U . . .
H27C H 1.046696 0.355970 0.281104 0.089 Uiso 1 1 calc R U . . .
C28 C 0.5575(2) 0.32015(11) 0.11030(15) 0.0557(6) Uani 1 1 d . . . . .
H28A H 0.589026 0.311898 0.059681 0.083 Uiso 1 1 calc R U . . .
H28B H 0.539227 0.367327 0.114094 0.083 Uiso 1 1 calc R U . . .
H28C H 0.476859 0.294853 0.106794 0.083 Uiso 1 1 calc R U . . .
C31 C 0.80320(17) 0.52041(9) 0.07323(12) 0.0347(4) Uani 1 1 d . . . . .
C32 C 0.84464(18) 0.45611(10) 0.06255(13) 0.0392(4) Uani 1 1 d . . . . .
H32 H 0.883458 0.450116 0.016508 0.047 Uiso 1 1 calc R U . . .
C33 C 0.83719(18) 0.39918(9) 0.10999(13) 0.0394(4) Uani 1 1 d . . . . .
C34 C 0.8092(2) 0.56962(11) 0.00433(13) 0.0477(5) Uani 1 1 d . . . . .
H34A H 0.720091 0.584626 -0.023386 0.072 Uiso 1 1 calc R U . . .
H34B H 0.848269 0.548507 -0.037459 0.072 Uiso 1 1 calc R U . . .
H34C H 0.862960 0.607536 0.029346 0.072 Uiso 1 1 calc R U . . .
C35 C 0.8866(3) 0.33558(10) 0.07960(17) 0.0607(7) Uani 1 1 d . . . . .
H35A H 0.941688 0.311870 0.127997 0.091 Uiso 1 1 calc R U . . .
H35B H 0.938498 0.345946 0.039154 0.091 Uiso 1 1 calc R U . . .
H35C H 0.811578 0.307909 0.052054 0.091 Uiso 1 1 calc R U . . .
C41 C 0.68873(16) 0.56647(8) 0.39965(11) 0.0294(4) Uani 1 1 d . . . . .
C42 C 0.70592(18) 0.62441(9) 0.35870(12) 0.0363(4) Uani 1 1 d . . . . .
H42 H 0.706509 0.623283 0.300675 0.044 Uiso 1 1 calc R U . . .
C43 C 0.7223(2) 0.68409(9) 0.40180(13) 0.0420(5) Uani 1 1 d . . . . .
H43 H 0.734878 0.723433 0.373206 0.050 Uiso 1 1 calc R U . . .
C44 C 0.72046(19) 0.68669(10) 0.48544(13) 0.0402(4) Uani 1 1 d . . . . .
H44 H 0.730780 0.727723 0.514498 0.048 Uiso 1 1 calc R U . . .
C45 C 0.70350(19) 0.62927(10) 0.52714(12) 0.0420(5) Uani 1 1 d . . . . .
H45 H 0.702845 0.630839 0.585133 0.050 Uiso 1 1 calc R U . . .
C46 C 0.68750(18) 0.56959(10) 0.48483(12) 0.0380(4) Uani 1 1 d . . . . .
H46 H 0.675569 0.530391 0.513907 0.046 Uiso 1 1 calc R U . . .
C51 C 0.48533(17) 0.48112(8) 0.30672(11) 0.0314(4) Uani 1 1 d . . . . .
C52 C 0.40002(19) 0.52946(10) 0.32222(14) 0.0448(5) Uani 1 1 d . . . . .
H52 H 0.434163 0.566828 0.355702 0.054 Uiso 1 1 calc R U . . .
C53 C 0.2655(2) 0.52323(12) 0.28898(16) 0.0569(6) Uani 1 1 d . . . . .
H53 H 0.208229 0.556683 0.299448 0.068 Uiso 1 1 calc R U . . .
C54 C 0.2140(2) 0.46921(12) 0.24106(15) 0.0532(6) Uani 1 1 d . . . . .
H54 H 0.121762 0.465475 0.218182 0.064 Uiso 1 1 calc R U . . .
C55 C 0.2974(2) 0.42036(11) 0.22640(13) 0.0481(5) Uani 1 1 d . . . . .
H55 H 0.262249 0.382556 0.194153 0.058 Uiso 1 1 calc R U . . .
C56 C 0.43186(19) 0.42637(10) 0.25858(12) 0.0394(4) Uani 1 1 d . . . . .
H56 H 0.488434 0.392753 0.247712 0.047 Uiso 1 1 calc R U . . .
C61 C 0.71789(18) 0.42888(9) 0.42449(12) 0.0355(4) Uani 1 1 d . . . . .
C62 C 0.8506(2) 0.42789(11) 0.46620(15) 0.0526(5) Uani 1 1 d . . . . .
H62 H 0.909869 0.456708 0.448592 0.063 Uiso 1 1 calc R U . . .
C63 C 0.8970(3) 0.38518(13) 0.53323(16) 0.0672(7) Uani 1 1 d . . . . .
H63 H 0.987838 0.384922 0.561467 0.081 Uiso 1 1 calc R U . . .
C64 C 0.8120(3) 0.34307(11) 0.55913(16) 0.0686(8) Uani 1 1 d . . . . .
H64 H 0.843770 0.313966 0.605342 0.082 Uiso 1 1 calc R U . . .
C65 C 0.6819(3) 0.34346(11) 0.51797(15) 0.0651(7) Uani 1 1 d . . . . .
H65 H 0.623460 0.314231 0.535693 0.078 Uiso 1 1 calc R U . . .
C66 C 0.6335(2) 0.38592(10) 0.45051(13) 0.0460(5) Uani 1 1 d . . . . .
H66 H 0.542627 0.385462 0.422317 0.055 Uiso 1 1 calc R U . . .

loop_
_atom_site_aniso_label
_atom_site_aniso_U_11
_atom_site_aniso_U_22
_atom_site_aniso_U_33
_atom_site_aniso_U_23
_atom_site_aniso_U_13
_atom_site_aniso_U_12
Cu1 0.03263(12) 0.02657(12) 0.03255(13) -0.00038(9) 0.01492(9) -0.00122(8)
P1 0.0316(2) 0.0279(2) 0.0289(2) 0.00173(18) 0.01154(18) 0.00035(18)
N1 0.0329(8) 0.0299(8) 0.0320(8) 0.0017(6) 0.0134(6) -0.0002(6)
N2 0.0380(8) 0.0267(8) 0.0456(9) -0.0040(7) 0.0208(7) -0.0019(6)
C11 0.0376(9) 0.0308(9) 0.0264(9) 0.0043(7) 0.0127(7) -0.0019(7)
C12 0.0499(12) 0.0397(11) 0.0341(11) 0.0081(8) 0.0138(9) -0.0121(9)
C13 0.0847(17) 0.0348(12) 0.0418(12) 0.0040(9) 0.0205(12) -0.0187(11)
C14 0.109(2) 0.0274(11) 0.0463(13) 0.0060(9) 0.0391(14) 0.0041(12)
C15 0.0660(14) 0.0477(13) 0.0442(12) 0.0143(10) 0.0284(11) 0.0208(11)
C16 0.0402(10) 0.0393(11) 0.0309(10) 0.0042(8) 0.0126(8) 0.0046(8)
C17 0.0431(12) 0.0699(16) 0.0629(16) 0.0128(12) 0.0011(11) -0.0206(11)
C18 0.0357(11) 0.0601(14) 0.0571(14) 0.0019(11) 0.0068(10) 0.0015(10)
C21 0.0420(10) 0.0238(9) 0.0544(13) -0.0037(8) 0.0273(9) 0.0016(8)
C22 0.0385(11) 0.0326(10) 0.0690(15) 0.0040(10) 0.0249(10) 0.0082(8)
C23 0.0508(13) 0.0488(14) 0.0791(18) 0.0169(12) 0.0272(12) 0.0193(11)
C24 0.0627(15) 0.0355(12) 0.097(2) 0.0157(12) 0.0481(15) 0.0076(11)
C25 0.0533(13) 0.0332(11) 0.0856(18) -0.0076(11) 0.0400(13) -0.0076(10)
C26 0.0473(11) 0.0325(10) 0.0544(13) -0.0105(9) 0.0271(10) -0.0050(8)
C27 0.0379(12) 0.0544(14) 0.0838(18) 0.0055(13) 0.0116(12) 0.0075(10)
C28 0.0601(14) 0.0545(14) 0.0535(14) -0.0143(11) 0.0165(11) -0.0161(11)
C31 0.0307(9) 0.0423(11) 0.0338(10) 0.0009(8) 0.0130(8) -0.0029(8)
C32 0.0400(10) 0.0443(11) 0.0406(11) -0.0036(9) 0.0233(9) -0.0009(9)
C33 0.0384(10) 0.0354(11) 0.0501(12) -0.0091(9) 0.0218(9) -0.0029(8)
C34 0.0560(13) 0.0549(13) 0.0395(12) 0.0106(10) 0.0254(10) 0.0071(10)
C35 0.0785(16) 0.0389(12) 0.0835(18) -0.0128(11) 0.0550(15) -0.0017(11)
C41 0.0271(8) 0.0309(9) 0.0308(9) -0.0015(7) 0.0081(7) 0.0008(7)
C42 0.0473(11) 0.0342(10) 0.0289(10) 0.0006(8) 0.0120(8) 0.0030(8)
C43 0.0573(13) 0.0301(10) 0.0387(11) 0.0016(8) 0.0122(9) 0.0012(9)
C44 0.0416(10) 0.0373(11) 0.0401(11) -0.0085(8) 0.0073(9) 0.0023(8)
C45 0.0466(11) 0.0500(12) 0.0301(10) -0.0074(9) 0.0112(9) -0.0036(9)
C46 0.0449(11) 0.0382(11) 0.0333(10) 0.0017(8) 0.0143(8) -0.0040(8)
C51 0.0342(9) 0.0337(10) 0.0272(9) 0.0046(7) 0.0096(7) -0.0022(7)
C52 0.0358(10) 0.0462(12) 0.0507(13) -0.0050(9) 0.0082(9) 0.0033(9)
C53 0.0355(11) 0.0642(16) 0.0675(16) -0.0025(12) 0.0068(11) 0.0086(10)
C54 0.0349(11) 0.0692(16) 0.0493(13) 0.0091(11) -0.0010(10) -0.0087(10)
C55 0.0521(12) 0.0507(13) 0.0381(12) 0.0017(9) 0.0049(9) -0.0156(10)
C56 0.0448(11) 0.0398(11) 0.0349(10) -0.0015(8) 0.0125(9) -0.0045(9)
C61 0.0413(10) 0.0307(10) 0.0348(10) 0.0012(8) 0.0103(8) 0.0051(8)
C62 0.0472(12) 0.0512(13) 0.0558(14) 0.0058(11) 0.0060(10) 0.0067(10)
C63 0.0670(16) 0.0605(16) 0.0595(16) 0.0022(12) -0.0113(13) 0.0214(13)
C64 0.107(2) 0.0356(13) 0.0481(14) 0.0083(10) -0.0080(14) 0.0135(13)
C65 0.101(2) 0.0405(13) 0.0484(14) 0.0134(10) 0.0091(14) -0.0113(13)
C66 0.0576(13) 0.0378(11) 0.0409(12) 0.0085(9) 0.0091(10) -0.0044(9)

loop_
_atom_type_symbol
_atom_type_description
_atom_type_scat_dispersion_real
_atom_type_scat_dispersion_imag
_atom_type_scat_source
C C 0.0033 0.0016 'International Tables Vol C Tables 4.2.6.8 and 6.1.1.4'
H H 0.0000 0.0000 'International Tables Vol C Tables 4.2.6.8 and 6.1.1.4'
N N 0.0061 0.0033 'International Tables Vol C Tables 4.2.6.8 and 6.1.1.4'
P P 0.1023 0.0942 'International Tables Vol C Tables 4.2.6.8 and 6.1.1.4'
Cu Cu 0.3201 1.2651 'International Tables Vol C Tables 4.2.6.8 and 6.1.1.4'

loop_
_geom_angle_atom_site_label_1
_geom_angle_atom_site_label_2
_geom_angle_atom_site_label_3
_geom_angle
_geom_angle_site_symmetry_1
_geom_angle_site_symmetry_3
_geom_angle_publ_flag
N1 Cu1 N2 96.72(6) . . ?
N1 Cu1 P1 134.53(4) . . ?
N2 Cu1 P1 128.49(5) . . ?
C51 P1 C41 103.39(8) . . ?
C51 P1 C61 104.98(8) . . ?
C41 P1 C61 100.75(8) . . ?
C51 P1 Cu1 107.61(6) . . ?
C41 P1 Cu1 120.24(6) . . ?
C61 P1 Cu1 118.07(6) . . ?
C31 N1 C11 118.80(15) . . ?
C31 N1 Cu1 123.25(12) . . ?
C11 N1 Cu1 117.92(11) . . ?
C33 N2 C21 119.70(15) . . ?
C33 N2 Cu1 122.85(13) . . ?
C21 N2 Cu1 117.44(11) . . ?
C12 C11 C16 120.69(17) . . ?
C12 C11 N1 119.25(16) . . ?
C16 C11 N1 119.80(15) . . ?
C13 C12 C11 118.99(19) . . ?
C13 C12 C17 121.52(19) . . ?
C11 C12 C17 119.33(19) . . ?
C14 C13 C12 120.8(2) . . ?
C15 C14 C13 120.2(2) . . ?
C14 C15 C16 121.0(2) . . ?
C15 C16 C11 118.22(18) . . ?
C15 C16 C18 121.44(18) . . ?
C11 C16 C18 120.31(17) . . ?
C22 C21 C26 120.85(18) . . ?
C22 C21 N2 119.52(17) . . ?
C26 C21 N2 119.51(18) . . ?
C23 C22 C21 119.0(2) . . ?
C23 C22 C27 121.0(2) . . ?
C21 C22 C27 120.01(19) . . ?
C24 C23 C22 120.7(2) . . ?
C25 C24 C23 120.2(2) . . ?
C24 C25 C26 121.6(2) . . ?
C25 C26 C21 117.7(2) . . ?
C25 C26 C28 121.36(19) . . ?
C21 C26 C28 120.89(19) . . ?
N1 C31 C32 123.70(17) . . ?
N1 C31 C34 119.71(17) . . ?
C32 C31 C34 116.57(16) . . ?
C31 C32 C33 129.38(17) . . ?
N2 C33 C32 123.49(17) . . ?
N2 C33 C35 120.05(18) . . ?
C32 C33 C35 116.46(17) . . ?
C42 C41 C46 118.56(16) . . ?
C42 C41 P1 118.75(14) . . ?
C46 C41 P1 122.67(14) . . ?
C41 C42 C43 120.50(18) . . ?
C44 C43 C42 120.50(18) . . ?
C43 C44 C45 119.63(18) . . ?
C46 C45 C44 120.29(18) . . ?
C45 C46 C41 120.51(18) . . ?
C52 C51 C56 118.39(18) . . ?
C52 C51 P1 122.98(14) . . ?
C56 C51 P1 118.44(14) . . ?
C53 C52 C51 120.3(2) . . ?
C54 C53 C52 120.8(2) . . ?
C53 C54 C55 119.5(2) . . ?
C54 C55 C56 120.2(2) . . ?
C55 C56 C51 120.82(19) . . ?
C66 C61 C62 118.84(19) . . ?
C66 C61 P1 123.63(15) . . ?
C62 C61 P1 117.51(15) . . ?
C63 C62 C61 120.4(2) . . ?
C64 C63 C62 120.3(2) . . ?
C65 C64 C63 119.5(2) . . ?
C64 C65 C66 121.1(2) . . ?
C61 C66 C65 119.8(2) . . ?

loop_
_geom_bond_atom_site_label_1
_geom_bond_atom_site_label_2
_geom_bond_distance
_geom_bond_site_symmetry_2
_geom_bond_publ_flag
Cu1 N1 1.9483(14) . ?
Cu1 N2 1.9575(15) . ?
Cu1 P1 2.1695(5) . ?
P1 C51 1.8255(18) . ?
P1 C41 1.8304(18) . ?
P1 C61 1.8344(19) . ?
N1 C31 1.325(2) . ?
N1 C11 1.424(2) . ?
N2 C33 1.329(2) . ?
N2 C21 1.428(2) . ?
C11 C12 1.400(3) . ?
C11 C16 1.403(2) . ?
C12 C13 1.381(3) . ?
C12 C17 1.506(3) . ?
C13 C14 1.375(3) . ?
C14 C15 1.375(3) . ?
C15 C16 1.392(3) . ?
C16 C18 1.507(3) . ?
C21 C22 1.393(3) . ?
C21 C26 1.409(3) . ?
C22 C23 1.390(3) . ?
C22 C27 1.504(3) . ?
C23 C24 1.379(3) . ?
C24 C25 1.365(4) . ?
C25 C26 1.397(3) . ?
C26 C28 1.498(3) . ?
C31 C32 1.399(3) . ?
C31 C34 1.517(3) . ?
C32 C33 1.403(3) . ?
C33 C35 1.519(3) . ?
C41 C42 1.385(2) . ?
C41 C46 1.397(3) . ?
C42 C43 1.388(3) . ?
C43 C44 1.373(3) . ?
C44 C45 1.383(3) . ?
C45 C46 1.382(3) . ?
C51 C52 1.394(3) . ?
C51 C56 1.394(2) . ?
C52 C53 1.387(3) . ?
C53 C54 1.375(3) . ?
C54 C55 1.383(3) . ?
C55 C56 1.384(3) . ?
C61 C66 1.385(3) . ?
C61 C62 1.390(3) . ?
C62 C63 1.385(3) . ?
C63 C64 1.377(4) . ?
C64 C65 1.363(4) . ?
C65 C66 1.390(3) . ?
